data_7708664
loop_
_publ_author_name
'Legendre, Christina M.'
'L\"uert, Daniel'
'Herbst-Irmer, Regine'
'Stalke, Dietmar'

_publ_section_title
;
 Benchmarking magnetic and spectroscopic properties on highly stable 3d
 metal complexes with tuneable bis(benzoxazol-2-yl)methanide ligands
;
_journal_name_full 'Dalton Transactions'
_journal_paper_doi 10.1039/D1DT03230E
_journal_year 2021
_chemical_formula_moiety 'C34 H26 Mn N4 O4, 2(C4 H8 O)'
_chemical_formula_sum 'C42 H42 Mn N4 O6'
_chemical_formula_weight 753.73
_space_group_crystal_system triclinic
_space_group_IT_number 2
_space_group_name_Hall '-P 1'
_space_group_name_H-M_alt 'P -1'
_atom_sites_solution_hydrogens geom
_audit_creation_method SHELXL-2018/3
_audit_update_record
;
2021-07-12 deposited with the CCDC.	2021-11-01 downloaded from the CCDC.
;
_cell_angle_alpha 88.59(2)
_cell_angle_beta 88.40(2)
_cell_angle_gamma 87.21(2)
_cell_formula_units_Z 2
_cell_length_a 9.886(2)
_cell_length_b 12.349(2)
_cell_length_c 14.910(3)
_cell_measurement_reflns_used 9197
_cell_measurement_temperature 100(2)
_cell_measurement_theta_max 27.815
_cell_measurement_theta_min 2.445
_cell_volume 1816.9(6)
_computing_cell_refinement 'SAINT V8.30C'
_computing_data_collection 'APEX2 v2012.2'
_computing_data_reduction 'SAINT V8.30C'
_computing_molecular_graphics 'XP Version 5.1'
_computing_publication_material 'XP Version 5.1'
_computing_structure_refinement 'SHELXL-2018/1 (Sheldrick, 2018)'
_computing_structure_solution 'SHELXT 2014/5 (Sheldrick, 2014)'
_diffrn_ambient_temperature 100(2)
_diffrn_measured_fraction_theta_full 1.000
_diffrn_measured_fraction_theta_max 0.995
_diffrn_measurement_device_type 'Bruker Smart APEX II Quazar'
_diffrn_measurement_method 'omega scans'
_diffrn_radiation_type MoK\a
_diffrn_radiation_wavelength 0.71073
_diffrn_reflns_av_R_equivalents 0.0678
_diffrn_reflns_av_unetI/netI 0.0321
_diffrn_reflns_Laue_measured_fraction_full 1.000
_diffrn_reflns_Laue_measured_fraction_max 0.995
_diffrn_reflns_limit_h_max 13
_diffrn_reflns_limit_h_min -13
_diffrn_reflns_limit_k_max 16
_diffrn_reflns_limit_k_min -16
_diffrn_reflns_limit_l_max 19
_diffrn_reflns_limit_l_min -19
_diffrn_reflns_number 89253
_diffrn_reflns_point_group_measured_fraction_full 1.000
_diffrn_reflns_point_group_measured_fraction_max 0.995
_diffrn_reflns_theta_full 25.242
_diffrn_reflns_theta_max 28.402
_diffrn_reflns_theta_min 1.367
_exptl_absorpt_coefficient_mu 0.419
_exptl_absorpt_correction_T_max 0.7457
_exptl_absorpt_correction_T_min 0.6253
_exptl_absorpt_correction_type multi-scan
_exptl_absorpt_process_details
;
 SADABS 2016/2: Krause, L., Herbst-Irmer, R., Sheldrick G.M. & Stalke D.,
 J. Appl. Cryst. 48 (2015) 3-10
;
_exptl_crystal_colour yellow
_exptl_crystal_density_diffrn 1.378
_exptl_crystal_description block
_exptl_crystal_F_000 790
_exptl_crystal_size_max 0.278
_exptl_crystal_size_mid 0.237
_exptl_crystal_size_min 0.103
_refine_diff_density_max 0.371
_refine_diff_density_min -0.372
_refine_diff_density_rms 0.050
_refine_ls_extinction_method none
_refine_ls_goodness_of_fit_ref 1.033
_refine_ls_hydrogen_treatment constr
_refine_ls_matrix_type full
_refine_ls_number_parameters 482
_refine_ls_number_reflns 9072
_refine_ls_number_restraints 0
_refine_ls_restrained_S_all 1.033
_refine_ls_R_factor_all 0.0470
_refine_ls_R_factor_gt 0.0341
_refine_ls_shift/su_max 0.001
_refine_ls_shift/su_mean 0.000
_refine_ls_structure_factor_coef Fsqd
_refine_ls_weighting_details 'w=1/[\s^2^(Fo^2^)+(0.0226P)^2^+1.2719P] where P=(Fo^2^+2Fc^2^)/3'
_refine_ls_weighting_scheme calc
_refine_ls_wR_factor_gt 0.0753
_refine_ls_wR_factor_ref 0.0826
_reflns_Friedel_coverage 0.000
_reflns_number_gt 7594
_reflns_number_total 9072
_reflns_threshold_expression 'I > 2\s(I)'
_cod_data_source_file d1dt03230e2.cif
_cod_data_source_block 1b
_cod_database_code 7708664
_shelx_shelxl_version_number 2018/3
_shelx_space_group_comment
;
The symmetry employed for this shelxl refinement is uniquely defined
by the following loop, which should always be used as a source of
symmetry information in preference to the above space-group names.
They are only intended as comments.
;
_shelx_estimated_absorpt_t_min 0.893
_shelx_estimated_absorpt_t_max 0.958

loop_
_space_group_symop_operation_xyz
'x, y, z'
'-x, -y, -z'

loop_
_atom_site_label
_atom_site_type_symbol
_atom_site_fract_x
_atom_site_fract_y
_atom_site_fract_z
_atom_site_U_iso_or_equiv
_atom_site_adp_type
_atom_site_occupancy
_atom_site_site_symmetry_order
_atom_site_calc_flag
_atom_site_refinement_flags_posn
_atom_site_refinement_flags_adp
_atom_site_refinement_flags_occupancy
_atom_site_disorder_assembly
_atom_site_disorder_group
Mn1 Mn 0.48467(2) 0.28008(2) 0.22439(2) 0.01495(6) Uani 1 1 d . . . . .
O1 O 0.35603(10) 0.02539(8) 0.40103(7) 0.0212(2) Uani 1 1 d . . . . .
O2 O 0.77769(10) 0.18271(9) 0.41830(7) 0.0209(2) Uani 1 1 d . . . . .
O3 O 0.27696(11) 0.57966(8) 0.15436(7) 0.0209(2) Uani 1 1 d . . . . .
O4 O 0.44632(11) 0.32921(8) -0.05789(7) 0.0213(2) Uani 1 1 d . . . . .
O5 O -0.06292(13) 0.67204(10) 0.13478(9) 0.0352(3) Uani 1 1 d . . . . .
O6 O 0.12958(12) 0.21954(9) 0.60939(8) 0.0313(3) Uani 1 1 d . . . . .
N1 N 0.38222(12) 0.15693(9) 0.29475(8) 0.0164(2) Uani 1 1 d . . . . .
N2 N 0.65697(12) 0.25417(9) 0.30299(8) 0.0169(2) Uani 1 1 d . . . . .
N3 N 0.38711(12) 0.43581(9) 0.22047(8) 0.0154(2) Uani 1 1 d . . . . .
N4 N 0.49569(12) 0.27410(9) 0.08344(8) 0.0166(2) Uani 1 1 d . . . . .
C1 C 0.43930(14) 0.10098(11) 0.36309(9) 0.0175(3) Uani 1 1 d . . . . .
C2 C 0.56526(15) 0.10859(12) 0.40096(10) 0.0200(3) Uani 1 1 d . . . . .
H2 H 0.587750 0.061172 0.450008 0.024 Uiso 1 1 calc R U . . .
C3 C 0.66002(14) 0.18151(11) 0.37117(9) 0.0177(3) Uani 1 1 d . . . . .
C4 C 0.34656(14) 0.48179(11) 0.14293(10) 0.0172(3) Uani 1 1 d . . . . .
C5 C 0.36255(15) 0.44617(12) 0.05546(10) 0.0192(3) Uani 1 1 d . . . . .
H5 H 0.322140 0.489420 0.008933 0.023 Uiso 1 1 calc R U . . .
C6 C 0.43406(14) 0.35119(12) 0.03208(9) 0.0178(3) Uani 1 1 d . . . . .
C7 C 0.23746(15) 0.03548(12) 0.35360(10) 0.0198(3) Uani 1 1 d . . . . .
C8 C 0.25275(14) 0.11578(11) 0.28792(9) 0.0166(3) Uani 1 1 d . . . . .
C9 C 0.14971(15) 0.14167(12) 0.22823(10) 0.0196(3) Uani 1 1 d . . . . .
C10 C 0.03403(16) 0.08203(13) 0.23951(11) 0.0251(3) Uani 1 1 d . . . . .
H10 H -0.038536 0.096409 0.199814 0.030 Uiso 1 1 calc R U . . .
C11 C 0.02013(17) 0.00228(13) 0.30640(12) 0.0290(4) Uani 1 1 d . . . . .
H11 H -0.061158 -0.035674 0.311238 0.035 Uiso 1 1 calc R U . . .
C12 C 0.12315(16) -0.02280(12) 0.36628(11) 0.0262(3) Uani 1 1 d . . . . .
H12 H 0.115081 -0.076412 0.412660 0.031 Uiso 1 1 calc R U . . .
C13 C 0.16299(16) 0.22729(13) 0.15593(11) 0.0247(3) Uani 1 1 d . . . . .
H13A H 0.230861 0.202513 0.110859 0.037 Uiso 1 1 calc R U . . .
H13B H 0.191317 0.294252 0.182213 0.037 Uiso 1 1 calc R U . . .
H13C H 0.075477 0.241077 0.127455 0.037 Uiso 1 1 calc R U . . .
C14 C 0.77933(14) 0.30734(11) 0.30613(10) 0.0179(3) Uani 1 1 d . . . . .
C15 C 0.85220(15) 0.26308(12) 0.37737(10) 0.0205(3) Uani 1 1 d . . . . .
C16 C 0.97602(15) 0.29675(14) 0.40208(11) 0.0263(3) Uani 1 1 d . . . . .
H16 H 1.023289 0.265117 0.451558 0.032 Uiso 1 1 calc R U . . .
C17 C 1.02682(16) 0.38039(14) 0.34936(11) 0.0290(4) Uani 1 1 d . . . . .
H17 H 1.111792 0.407637 0.363252 0.035 Uiso 1 1 calc R U . . .
C18 C 0.95660(16) 0.42566(13) 0.27643(11) 0.0260(3) Uani 1 1 d . . . . .
H18 H 0.996042 0.482201 0.241879 0.031 Uiso 1 1 calc R U . . .
C19 C 0.83042(15) 0.39084(12) 0.25243(10) 0.0207(3) Uani 1 1 d . . . . .
C20 C 0.75458(16) 0.44019(13) 0.17420(11) 0.0258(3) Uani 1 1 d . . . . .
H20A H 0.806964 0.497776 0.145925 0.039 Uiso 1 1 calc R U . . .
H20B H 0.666417 0.470773 0.195369 0.039 Uiso 1 1 calc R U . . .
H20C H 0.740965 0.384183 0.130339 0.039 Uiso 1 1 calc R U . . .
C21 C 0.34074(13) 0.50843(11) 0.28723(9) 0.0161(3) Uani 1 1 d . . . . .
C22 C 0.34935(14) 0.50199(11) 0.38043(10) 0.0180(3) Uani 1 1 d . . . . .
C23 C 0.28496(16) 0.58769(13) 0.42675(10) 0.0231(3) Uani 1 1 d . . . . .
H23 H 0.287551 0.586637 0.490411 0.028 Uiso 1 1 calc R U . . .
C24 C 0.21706(17) 0.67472(13) 0.38352(11) 0.0279(3) Uani 1 1 d . . . . .
H24 H 0.175334 0.731088 0.418366 0.033 Uiso 1 1 calc R U . . .
C25 C 0.20894(17) 0.68102(13) 0.29071(11) 0.0261(3) Uani 1 1 d . . . . .
H25 H 0.162973 0.739887 0.260387 0.031 Uiso 1 1 calc R U . . .
C26 C 0.27223(15) 0.59587(12) 0.24581(10) 0.0198(3) Uani 1 1 d . . . . .
C27 C 0.41998(16) 0.40684(12) 0.42674(10) 0.0231(3) Uani 1 1 d . . . . .
H27A H 0.375404 0.340350 0.412799 0.035 Uiso 1 1 calc R U . . .
H27B H 0.415771 0.417099 0.491747 0.035 Uiso 1 1 calc R U . . .
H27C H 0.514906 0.400938 0.405929 0.035 Uiso 1 1 calc R U . . .
C28 C 0.55259(14) 0.19719(12) 0.02351(10) 0.0183(3) Uani 1 1 d . . . . .
C29 C 0.62957(15) 0.10112(12) 0.03875(11) 0.0216(3) Uani 1 1 d . . . . .
C30 C 0.67248(16) 0.04558(13) -0.03819(12) 0.0269(3) Uani 1 1 d . . . . .
H30 H 0.724560 -0.020665 -0.031388 0.032 Uiso 1 1 calc R U . . .
C31 C 0.64212(17) 0.08325(14) -0.12458(12) 0.0297(4) Uani 1 1 d . . . . .
H31 H 0.675157 0.042725 -0.174610 0.036 Uiso 1 1 calc R U . . .
C32 C 0.56476(16) 0.17857(14) -0.13922(11) 0.0266(3) Uani 1 1 d . . . . .
H32 H 0.542935 0.204906 -0.197705 0.032 Uiso 1 1 calc R U . . .
C33 C 0.52187(15) 0.23227(12) -0.06280(10) 0.0212(3) Uani 1 1 d . . . . .
C34 C 0.66555(16) 0.06157(13) 0.13143(11) 0.0258(3) Uani 1 1 d . . . . .
H34A H 0.719392 -0.007011 0.127678 0.039 Uiso 1 1 calc R U . . .
H34B H 0.582440 0.050246 0.167085 0.039 Uiso 1 1 calc R U . . .
H34C H 0.718319 0.115635 0.160050 0.039 Uiso 1 1 calc R U . . .
C35 C 0.00285(17) 0.64930(13) 0.05072(11) 0.0274(3) Uani 1 1 d . . . . .
H35A H -0.064317 0.639140 0.004003 0.033 Uiso 1 1 calc R U . . .
H35B H 0.063061 0.583077 0.055370 0.033 Uiso 1 1 calc R U . . .
C36 C 0.08449(16) 0.74855(13) 0.02881(11) 0.0249(3) Uani 1 1 d . . . . .
H36A H 0.097632 0.759217 -0.036824 0.030 Uiso 1 1 calc R U . . .
H36B H 0.174096 0.742146 0.057007 0.030 Uiso 1 1 calc R U . . .
C37 C -0.00462(18) 0.84154(14) 0.06918(13) 0.0321(4) Uani 1 1 d . . . . .
H37A H 0.049488 0.888378 0.105755 0.039 Uiso 1 1 calc R U . . .
H37B H -0.048992 0.886484 0.021497 0.039 Uiso 1 1 calc R U . . .
C38 C -0.1095(2) 0.78311(15) 0.12769(14) 0.0391(4) Uani 1 1 d . . . . .
H38A H -0.117710 0.815310 0.187869 0.047 Uiso 1 1 calc R U . . .
H38B H -0.199284 0.789374 0.099732 0.047 Uiso 1 1 calc R U . . .
C39 C 0.16628(19) 0.32412(14) 0.63679(13) 0.0348(4) Uani 1 1 d . . . . .
H39A H 0.103586 0.351350 0.684973 0.042 Uiso 1 1 calc R U . . .
H39B H 0.163070 0.376578 0.585516 0.042 Uiso 1 1 calc R U . . .
C40 C 0.3104(2) 0.30893(16) 0.67096(13) 0.0374(4) Uani 1 1 d . . . . .
H40A H 0.310257 0.306194 0.737378 0.045 Uiso 1 1 calc R U . . .
H40B H 0.366874 0.368524 0.648872 0.045 Uiso 1 1 calc R U . . .
C41 C 0.3621(2) 0.20044(19) 0.63247(15) 0.0474(5) Uani 1 1 d . . . . .
H41A H 0.448422 0.208235 0.598172 0.057 Uiso 1 1 calc R U . . .
H41B H 0.376107 0.144984 0.680828 0.057 Uiso 1 1 calc R U . . .
C42 C 0.25056(18) 0.17044(14) 0.57158(12) 0.0316(4) Uani 1 1 d . . . . .
H42A H 0.267289 0.198590 0.509718 0.038 Uiso 1 1 calc R U . . .
H42B H 0.244577 0.090720 0.570011 0.038 Uiso 1 1 calc R U . . .

loop_
_atom_site_aniso_label
_atom_site_aniso_U_11
_atom_site_aniso_U_22
_atom_site_aniso_U_33
_atom_site_aniso_U_23
_atom_site_aniso_U_13
_atom_site_aniso_U_12
Mn1 0.01441(10) 0.01442(10) 0.01613(11) 0.00214(7) -0.00278(8) -0.00160(7)
O1 0.0218(5) 0.0183(5) 0.0235(5) 0.0050(4) -0.0007(4) -0.0041(4)
O2 0.0161(5) 0.0265(5) 0.0199(5) 0.0018(4) -0.0060(4) 0.0005(4)
O3 0.0239(5) 0.0193(5) 0.0187(5) 0.0014(4) -0.0017(4) 0.0062(4)
O4 0.0234(5) 0.0245(5) 0.0161(5) -0.0018(4) -0.0018(4) -0.0004(4)
O5 0.0403(7) 0.0292(6) 0.0362(7) 0.0066(5) 0.0018(6) -0.0081(5)
O6 0.0273(6) 0.0270(6) 0.0395(7) -0.0025(5) 0.0038(5) -0.0006(5)
N1 0.0157(6) 0.0154(5) 0.0182(6) -0.0001(4) -0.0029(4) -0.0011(4)
N2 0.0161(6) 0.0164(6) 0.0184(6) 0.0006(4) -0.0022(4) -0.0013(4)
N3 0.0148(5) 0.0167(5) 0.0149(5) 0.0010(4) -0.0018(4) -0.0023(4)
N4 0.0149(6) 0.0166(6) 0.0183(6) -0.0004(4) -0.0013(4) -0.0018(4)
C1 0.0192(7) 0.0144(6) 0.0187(7) 0.0004(5) 0.0008(5) -0.0008(5)
C2 0.0208(7) 0.0190(7) 0.0199(7) 0.0049(5) -0.0037(6) 0.0002(6)
C3 0.0154(6) 0.0200(7) 0.0177(7) -0.0021(5) -0.0042(5) 0.0027(5)
C4 0.0144(6) 0.0159(6) 0.0213(7) 0.0023(5) -0.0007(5) -0.0010(5)
C5 0.0199(7) 0.0204(7) 0.0171(7) 0.0039(5) -0.0037(5) 0.0008(5)
C6 0.0165(6) 0.0230(7) 0.0143(6) 0.0000(5) -0.0014(5) -0.0057(5)
C7 0.0207(7) 0.0169(7) 0.0219(7) -0.0016(5) -0.0005(6) -0.0011(5)
C8 0.0168(7) 0.0138(6) 0.0193(7) -0.0029(5) 0.0017(5) -0.0020(5)
C9 0.0185(7) 0.0194(7) 0.0214(7) -0.0045(6) -0.0009(6) -0.0028(5)
C10 0.0193(7) 0.0271(8) 0.0295(8) -0.0056(6) -0.0039(6) -0.0044(6)
C11 0.0227(8) 0.0258(8) 0.0394(9) -0.0042(7) 0.0024(7) -0.0106(6)
C12 0.0277(8) 0.0197(7) 0.0315(8) 0.0015(6) 0.0043(7) -0.0068(6)
C13 0.0190(7) 0.0296(8) 0.0262(8) 0.0021(6) -0.0080(6) -0.0051(6)
C14 0.0137(6) 0.0199(7) 0.0203(7) -0.0048(5) -0.0024(5) -0.0003(5)
C15 0.0177(7) 0.0239(7) 0.0201(7) -0.0038(6) -0.0004(5) 0.0004(6)
C16 0.0169(7) 0.0377(9) 0.0245(8) -0.0056(7) -0.0044(6) 0.0008(6)
C17 0.0158(7) 0.0402(9) 0.0320(9) -0.0078(7) -0.0028(6) -0.0075(7)
C18 0.0201(7) 0.0283(8) 0.0303(8) -0.0042(7) 0.0018(6) -0.0080(6)
C19 0.0173(7) 0.0214(7) 0.0237(7) -0.0040(6) 0.0001(6) -0.0027(6)
C20 0.0239(8) 0.0240(8) 0.0300(8) 0.0062(6) -0.0029(6) -0.0078(6)
C21 0.0128(6) 0.0152(6) 0.0203(7) 0.0001(5) -0.0011(5) -0.0024(5)
C22 0.0154(6) 0.0190(7) 0.0201(7) -0.0003(5) -0.0018(5) -0.0038(5)
C23 0.0232(7) 0.0271(8) 0.0191(7) -0.0034(6) -0.0020(6) 0.0002(6)
C24 0.0296(8) 0.0270(8) 0.0266(8) -0.0074(6) -0.0009(7) 0.0072(7)
C25 0.0275(8) 0.0226(7) 0.0274(8) -0.0003(6) -0.0023(6) 0.0080(6)
C26 0.0185(7) 0.0215(7) 0.0192(7) 0.0005(5) -0.0017(5) 0.0008(6)
C27 0.0301(8) 0.0223(7) 0.0170(7) -0.0006(6) -0.0045(6) 0.0006(6)
C28 0.0136(6) 0.0205(7) 0.0213(7) -0.0035(5) 0.0002(5) -0.0054(5)
C29 0.0155(7) 0.0193(7) 0.0304(8) -0.0040(6) -0.0005(6) -0.0045(5)
C30 0.0190(7) 0.0223(7) 0.0400(9) -0.0098(7) -0.0006(7) -0.0027(6)
C31 0.0241(8) 0.0334(9) 0.0327(9) -0.0171(7) 0.0023(7) -0.0048(7)
C32 0.0242(8) 0.0341(9) 0.0223(8) -0.0093(6) -0.0007(6) -0.0050(7)
C33 0.0164(7) 0.0233(7) 0.0244(7) -0.0033(6) -0.0011(6) -0.0046(6)
C34 0.0224(8) 0.0200(7) 0.0348(9) -0.0023(6) -0.0032(6) 0.0034(6)
C35 0.0266(8) 0.0252(8) 0.0309(9) 0.0034(6) -0.0070(7) -0.0047(6)
C36 0.0208(7) 0.0259(8) 0.0282(8) 0.0051(6) -0.0070(6) -0.0039(6)
C37 0.0292(9) 0.0247(8) 0.0429(10) 0.0035(7) -0.0042(7) -0.0051(7)
C38 0.0326(10) 0.0332(10) 0.0513(12) -0.0001(8) 0.0065(8) -0.0046(8)
C39 0.0405(10) 0.0251(8) 0.0386(10) -0.0039(7) 0.0051(8) -0.0002(7)
C40 0.0405(10) 0.0434(11) 0.0295(9) -0.0032(8) 0.0023(8) -0.0141(8)
C41 0.0347(11) 0.0566(13) 0.0506(12) -0.0080(10) -0.0070(9) 0.0072(9)
C42 0.0346(9) 0.0287(8) 0.0307(9) -0.0028(7) 0.0029(7) 0.0038(7)

loop_
_atom_type_symbol
_atom_type_description
_atom_type_scat_dispersion_real
_atom_type_scat_dispersion_imag
_atom_type_scat_source
C C 0.0033 0.0016 'International Tables Vol C Tables 4.2.6.8 and 6.1.1.4'
H H 0.0000 0.0000 'International Tables Vol C Tables 4.2.6.8 and 6.1.1.4'
Mn Mn 0.3368 0.7283 'International Tables Vol C Tables 4.2.6.8 and 6.1.1.4'
N N 0.0061 0.0033 'International Tables Vol C Tables 4.2.6.8 and 6.1.1.4'
O O 0.0106 0.0060 'International Tables Vol C Tables 4.2.6.8 and 6.1.1.4'

loop_
_geom_angle_atom_site_label_1
_geom_angle_atom_site_label_2
_geom_angle_atom_site_label_3
_geom_angle
_geom_angle_site_symmetry_1
_geom_angle_site_symmetry_3
_geom_angle_publ_flag
N2 Mn1 N4 122.00(5) . . ?
N2 Mn1 N3 118.73(5) . . ?
N4 Mn1 N3 91.98(5) . . ?
N2 Mn1 N1 92.00(5) . . ?
N4 Mn1 N1 117.76(5) . . ?
N3 Mn1 N1 116.81(5) . . ?
C1 O1 C7 105.61(11) . . ?
C3 O2 C15 105.56(11) . . ?
C4 O3 C26 105.64(11) . . ?
C6 O4 C33 105.51(11) . . ?
C35 O5 C38 105.11(13) . . ?
C42 O6 C39 105.13(13) . . ?
C1 N1 C8 105.23(12) . . ?
C1 N1 Mn1 121.40(10) . . ?
C8 N1 Mn1 133.36(9) . . ?
C3 N2 C14 105.62(12) . . ?
C3 N2 Mn1 121.50(10) . . ?
C14 N2 Mn1 132.60(10) . . ?
C4 N3 C21 105.26(11) . . ?
C4 N3 Mn1 121.10(10) . . ?
C21 N3 Mn1 133.46(9) . . ?
C6 N4 C28 105.63(12) . . ?
C6 N4 Mn1 121.29(10) . . ?
C28 N4 Mn1 132.96(10) . . ?
N1 C1 O1 112.71(12) . . ?
N1 C1 C2 130.59(13) . . ?
O1 C1 C2 116.69(13) . . ?
C3 C2 C1 123.71(13) . . ?
N2 C3 O2 112.44(12) . . ?
N2 C3 C2 130.72(13) . . ?
O2 C3 C2 116.83(13) . . ?
N3 C4 O3 112.75(12) . . ?
N3 C4 C5 130.67(13) . . ?
O3 C4 C5 116.57(12) . . ?
C6 C5 C4 123.83(13) . . ?
N4 C6 O4 112.38(12) . . ?
N4 C6 C5 130.53(13) . . ?
O4 C6 C5 117.09(13) . . ?
C12 C7 O1 127.71(14) . . ?
C12 C7 C8 124.33(14) . . ?
O1 C7 C8 107.95(12) . . ?
C7 C8 C9 120.60(13) . . ?
C7 C8 N1 108.49(12) . . ?
C9 C8 N1 130.90(13) . . ?
C8 C9 C10 115.64(14) . . ?
C8 C9 C13 122.12(13) . . ?
C10 C9 C13 122.24(14) . . ?
C11 C10 C9 122.91(15) . . ?
C12 C11 C10 121.21(15) . . ?
C7 C12 C11 115.30(15) . . ?
C15 C14 C19 120.82(13) . . ?
C15 C14 N2 108.12(13) . . ?
C19 C14 N2 131.07(13) . . ?
C16 C15 O2 127.30(14) . . ?
C16 C15 C14 124.44(15) . . ?
O2 C15 C14 108.26(12) . . ?
C15 C16 C17 115.00(15) . . ?
C16 C17 C18 121.89(15) . . ?
C17 C18 C19 122.41(15) . . ?
C14 C19 C18 115.44(14) . . ?
C14 C19 C20 122.24(13) . . ?
C18 C19 C20 122.32(14) . . ?
C26 C21 C22 120.57(13) . . ?
C26 C21 N3 108.26(12) . . ?
C22 C21 N3 131.11(13) . . ?
C21 C22 C23 115.56(13) . . ?
C21 C22 C27 121.46(13) . . ?
C23 C22 C27 122.96(13) . . ?
C24 C23 C22 122.74(14) . . ?
C25 C24 C23 121.55(15) . . ?
C26 C25 C24 115.18(14) . . ?
C25 C26 O3 127.51(14) . . ?
C25 C26 C21 124.39(14) . . ?
O3 C26 C21 108.08(12) . . ?
C33 C28 C29 120.93(14) . . ?
C33 C28 N4 107.99(13) . . ?
C29 C28 N4 131.07(14) . . ?
C28 C29 C30 115.34(15) . . ?
C28 C29 C34 122.15(14) . . ?
C30 C29 C34 122.50(14) . . ?
C31 C30 C29 122.78(15) . . ?
C32 C31 C30 121.57(15) . . ?
C33 C32 C31 115.20(15) . . ?
C32 C33 O4 127.32(14) . . ?
C32 C33 C28 124.17(15) . . ?
O4 C33 C28 108.49(13) . . ?
O5 C35 C36 104.64(13) . . ?
C35 C36 C37 102.90(13) . . ?
C38 C37 C36 103.70(14) . . ?
O5 C38 C37 106.86(15) . . ?
O6 C39 C40 106.06(14) . . ?
C39 C40 C41 103.87(15) . . ?
C42 C41 C40 103.89(16) . . ?
O6 C42 C41 105.23(14) . . ?

loop_
_geom_bond_atom_site_label_1
_geom_bond_atom_site_label_2
_geom_bond_distance
_geom_bond_site_symmetry_2
_geom_bond_publ_flag
Mn1 N2 2.1017(13) . ?
Mn1 N4 2.1043(13) . ?
Mn1 N3 2.1093(12) . ?
Mn1 N1 2.1098(13) . ?
O1 C1 1.3755(17) . ?
O1 C7 1.3847(18) . ?
O2 C3 1.3766(17) . ?
O2 C15 1.3842(19) . ?
O3 C4 1.3733(17) . ?
O3 C26 1.3823(18) . ?
O4 C6 1.3761(17) . ?
O4 C33 1.3822(18) . ?
O5 C35 1.423(2) . ?
O5 C38 1.428(2) . ?
O6 C42 1.423(2) . ?
O6 C39 1.430(2) . ?
N1 C1 1.3393(18) . ?
N1 C8 1.4071(18) . ?
N2 C3 1.3392(18) . ?
N2 C14 1.4067(18) . ?
N3 C4 1.3383(18) . ?
N3 C21 1.4084(18) . ?
N4 C6 1.3408(19) . ?
N4 C28 1.4066(18) . ?
C1 C2 1.390(2) . ?
C2 C3 1.387(2) . ?
C4 C5 1.389(2) . ?
C5 C6 1.387(2) . ?
C7 C12 1.375(2) . ?
C7 C8 1.387(2) . ?
C8 C9 1.392(2) . ?
C9 C10 1.394(2) . ?
C9 C13 1.499(2) . ?
C10 C11 1.393(2) . ?
C11 C12 1.392(2) . ?
C14 C15 1.386(2) . ?
C14 C19 1.395(2) . ?
C15 C16 1.374(2) . ?
C16 C17 1.388(2) . ?
C17 C18 1.397(2) . ?
C18 C19 1.398(2) . ?
C19 C20 1.505(2) . ?
C21 C26 1.388(2) . ?
C21 C22 1.395(2) . ?
C22 C23 1.396(2) . ?
C22 C27 1.501(2) . ?
C23 C24 1.393(2) . ?
C24 C25 1.388(2) . ?
C25 C26 1.376(2) . ?
C28 C33 1.385(2) . ?
C28 C29 1.395(2) . ?
C29 C30 1.396(2) . ?
C29 C34 1.501(2) . ?
C30 C31 1.394(3) . ?
C31 C32 1.388(2) . ?
C32 C33 1.379(2) . ?
C35 C36 1.524(2) . ?
C36 C37 1.537(2) . ?
C37 C38 1.532(3) . ?
C39 C40 1.528(3) . ?
C40 C41 1.530(3) . ?
C41 C42 1.513(3) . ?

loop_
_geom_torsion_atom_site_label_1
_geom_torsion_atom_site_label_2
_geom_torsion_atom_site_label_3
_geom_torsion_atom_site_label_4
_geom_torsion
_geom_torsion_site_symmetry_1
_geom_torsion_site_symmetry_2
_geom_torsion_site_symmetry_3
_geom_torsion_site_symmetry_4
_geom_torsion_publ_flag
C8 N1 C1 O1 0.43(15) . . . . ?
Mn1 N1 C1 O1 179.17(8) . . . . ?
C8 N1 C1 C2 -178.63(15) . . . . ?
Mn1 N1 C1 C2 0.1(2) . . . . ?
C7 O1 C1 N1 -0.67(15) . . . . ?
C7 O1 C1 C2 178.54(13) . . . . ?
N1 C1 C2 C3 -0.2(3) . . . . ?
O1 C1 C2 C3 -179.20(13) . . . . ?
C14 N2 C3 O2 -0.76(15) . . . . ?
Mn1 N2 C3 O2 -175.36(8) . . . . ?
C14 N2 C3 C2 178.52(15) . . . . ?
Mn1 N2 C3 C2 3.9(2) . . . . ?
C15 O2 C3 N2 1.01(15) . . . . ?
C15 O2 C3 C2 -178.38(12) . . . . ?
C1 C2 C3 N2 -2.2(3) . . . . ?
C1 C2 C3 O2 177.03(13) . . . . ?
C21 N3 C4 O3 0.09(15) . . . . ?
Mn1 N3 C4 O3 175.78(8) . . . . ?
C21 N3 C4 C5 -179.23(15) . . . . ?
Mn1 N3 C4 C5 -3.5(2) . . . . ?
C26 O3 C4 N3 -0.63(15) . . . . ?
C26 O3 C4 C5 178.79(12) . . . . ?
N3 C4 C5 C6 -3.0(3) . . . . ?
O3 C4 C5 C6 177.70(13) . . . . ?
C28 N4 C6 O4 0.38(15) . . . . ?
Mn1 N4 C6 O4 -176.28(8) . . . . ?
C28 N4 C6 C5 -179.60(15) . . . . ?
Mn1 N4 C6 C5 3.7(2) . . . . ?
C33 O4 C6 N4 -0.58(15) . . . . ?
C33 O4 C6 C5 179.41(12) . . . . ?
C4 C5 C6 N4 2.9(3) . . . . ?
C4 C5 C6 O4 -177.08(13) . . . . ?
C1 O1 C7 C12 179.90(15) . . . . ?
C1 O1 C7 C8 0.62(15) . . . . ?
C12 C7 C8 C9 -0.9(2) . . . . ?
O1 C7 C8 C9 178.43(12) . . . . ?
C12 C7 C8 N1 -179.70(14) . . . . ?
O1 C7 C8 N1 -0.38(15) . . . . ?
C1 N1 C8 C7 -0.02(15) . . . . ?
Mn1 N1 C8 C7 -178.54(10) . . . . ?
C1 N1 C8 C9 -178.67(15) . . . . ?
Mn1 N1 C8 C9 2.8(2) . . . . ?
C7 C8 C9 C10 -0.1(2) . . . . ?
N1 C8 C9 C10 178.39(14) . . . . ?
C7 C8 C9 C13 -179.49(14) . . . . ?
N1 C8 C9 C13 -1.0(2) . . . . ?
C8 C9 C10 C11 0.7(2) . . . . ?
C13 C9 C10 C11 -179.95(15) . . . . ?
C9 C10 C11 C12 -0.3(3) . . . . ?
O1 C7 C12 C11 -177.94(14) . . . . ?
C8 C7 C12 C11 1.2(2) . . . . ?
C10 C11 C12 C7 -0.6(2) . . . . ?
C3 N2 C14 C15 0.20(15) . . . . ?
Mn1 N2 C14 C15 173.95(10) . . . . ?
C3 N2 C14 C19 -179.30(15) . . . . ?
Mn1 N2 C14 C19 -5.6(2) . . . . ?
C3 O2 C15 C16 178.10(15) . . . . ?
C3 O2 C15 C14 -0.83(15) . . . . ?
C19 C14 C15 C16 1.0(2) . . . . ?
N2 C14 C15 C16 -178.56(14) . . . . ?
C19 C14 C15 O2 179.97(12) . . . . ?
N2 C14 C15 O2 0.40(16) . . . . ?
O2 C15 C16 C17 -179.21(14) . . . . ?
C14 C15 C16 C17 -0.4(2) . . . . ?
C15 C16 C17 C18 -0.4(2) . . . . ?
C16 C17 C18 C19 0.8(3) . . . . ?
C15 C14 C19 C18 -0.6(2) . . . . ?
N2 C14 C19 C18 178.82(14) . . . . ?
C15 C14 C19 C20 179.55(14) . . . . ?
N2 C14 C19 C20 -1.0(2) . . . . ?
C17 C18 C19 C14 -0.2(2) . . . . ?
C17 C18 C19 C20 179.62(15) . . . . ?
C4 N3 C21 C26 0.49(15) . . . . ?
Mn1 N3 C21 C26 -174.42(10) . . . . ?
C4 N3 C21 C22 177.74(14) . . . . ?
Mn1 N3 C21 C22 2.8(2) . . . . ?
C26 C21 C22 C23 0.3(2) . . . . ?
N3 C21 C22 C23 -176.71(14) . . . . ?
C26 C21 C22 C27 178.47(14) . . . . ?
N3 C21 C22 C27 1.5(2) . . . . ?
C21 C22 C23 C24 -0.4(2) . . . . ?
C27 C22 C23 C24 -178.60(15) . . . . ?
C22 C23 C24 C25 0.3(3) . . . . ?
C23 C24 C25 C26 0.0(2) . . . . ?
C24 C25 C26 O3 178.04(15) . . . . ?
C24 C25 C26 C21 -0.2(2) . . . . ?
C4 O3 C26 C25 -177.53(15) . . . . ?
C4 O3 C26 C21 0.91(15) . . . . ?
C22 C21 C26 C25 0.0(2) . . . . ?
N3 C21 C26 C25 177.62(14) . . . . ?
C22 C21 C26 O3 -178.48(12) . . . . ?
N3 C21 C26 O3 -0.89(16) . . . . ?
C6 N4 C28 C33 -0.03(15) . . . . ?
Mn1 N4 C28 C33 176.07(10) . . . . ?
C6 N4 C28 C29 178.98(15) . . . . ?
Mn1 N4 C28 C29 -4.9(2) . . . . ?
C33 C28 C29 C30 0.5(2) . . . . ?
N4 C28 C29 C30 -178.44(14) . . . . ?
C33 C28 C29 C34 179.43(14) . . . . ?
N4 C28 C29 C34 0.5(2) . . . . ?
C28 C29 C30 C31 0.5(2) . . . . ?
C34 C29 C30 C31 -178.42(15) . . . . ?
C29 C30 C31 C32 -1.0(2) . . . . ?
C30 C31 C32 C33 0.4(2) . . . . ?
C31 C32 C33 O4 178.69(14) . . . . ?
C31 C32 C33 C28 0.7(2) . . . . ?
C6 O4 C33 C32 -177.73(15) . . . . ?
C6 O4 C33 C28 0.53(15) . . . . ?
C29 C28 C33 C32 -1.1(2) . . . . ?
N4 C28 C33 C32 178.01(14) . . . . ?
C29 C28 C33 O4 -179.45(12) . . . . ?
N4 C28 C33 O4 -0.32(15) . . . . ?
C38 O5 C35 C36 42.38(16) . . . . ?
O5 C35 C36 C37 -33.43(16) . . . . ?
C35 C36 C37 C38 12.55(17) . . . . ?
C35 O5 C38 C37 -34.04(19) . . . . ?
C36 C37 C38 O5 12.09(19) . . . . ?
C42 O6 C39 C40 -36.37(18) . . . . ?
O6 C39 C40 C41 17.5(2) . . . . ?
C39 C40 C41 C42 6.4(2) . . . . ?
C39 O6 C42 C41 40.72(18) . . . . ?
C40 C41 C42 O6 -28.5(2) . . . . ?
